data_2003223
loop_
_publ_author_name
'Ertan, A.'
'Cs\"oregh, I.'
'Adolfsson, H.'
'Moberg, C.'

_publ_section_title
;
 Complexation with Ligands Containing a Dipyridylmethane Unit.
 Structures of a Free Ligand and Two Copper(II) Complexes
;
_journal_issue 3
_journal_name_full 'Acta Crystallographica Section C'
_journal_page_first 385
_journal_page_last 392
_journal_paper_doi 10.1107/S010827019400853X
_journal_volume 51
_journal_year 1995
_chemical_compound_source 'Adolfsson et al. (1994)'
_chemical_formula_moiety 'C21 H19 Cu1 N3 O6'
_chemical_formula_sum 'C21 H19 Cu N3 O6'
_chemical_formula_weight 472.9
_space_group_IT_number 14
_symmetry_cell_setting monoclinic
_symmetry_space_group_name_Hall '-P 2ybc'
_symmetry_space_group_name_H-M 'P 1 21/c 1'
_atom_type_scat_source IntTabIV
_cell_angle_alpha 90.
_cell_angle_beta 98.71(1)
_cell_angle_gamma 90.
_cell_formula_units_Z 4
_cell_length_a 11.0497(6)
_cell_length_b 13.1208(5)
_cell_length_c 13.5252(5)
_cell_measurement_reflns_used 52
_cell_measurement_temperature 295
_cell_measurement_theta_max 28.7
_cell_measurement_theta_min 13.2
_cell_volume 1938.28(16)
_diffrn_measurement_device 'Siemens STOE/AED2'
_diffrn_measurement_method \w-2\q
_diffrn_radiation_type CuK\a
_diffrn_radiation_wavelength 1.54183
_diffrn_reflns_av_R_equivalents 0.0274
_diffrn_reflns_limit_h_max 13
_diffrn_reflns_limit_h_min 0
_diffrn_reflns_limit_k_max 15
_diffrn_reflns_limit_k_min 0
_diffrn_reflns_limit_l_max 16
_diffrn_reflns_limit_l_min -16
_diffrn_reflns_number 3756
_diffrn_reflns_theta_max 69.5
_diffrn_standards_decay_% <2
_diffrn_standards_interval_time 60
_diffrn_standards_number 5
_exptl_absorpt_coefficient_mu 1.836
_exptl_absorpt_correction_T_max 0.69
_exptl_absorpt_correction_T_min 0.48
_exptl_absorpt_correction_type integration
_exptl_crystal_colour blue
_exptl_crystal_density_diffrn 1.6207(2)
_exptl_crystal_description irregular
_exptl_crystal_size_max 0.59
_exptl_crystal_size_mid 0.52
_exptl_crystal_size_min 0.11
_refine_diff_density_max 0.33
_refine_diff_density_min -0.12
_refine_ls_extinction_method none
_refine_ls_goodness_of_fit_obs 'not available'
_refine_ls_hydrogen_treatment refU
_refine_ls_number_parameters 301
_refine_ls_number_reflns 2687
_refine_ls_R_factor_obs 0.048
_refine_ls_shift/esd_max 0.01
_refine_ls_structure_factor_coef F
_refine_ls_weighting_details 'w = 1/[\s^2^(F) + 0.00014F^2^]'
_refine_ls_weighting_scheme calc
_refine_ls_wR_factor_obs 0.071
_reflns_number_observed 2687
_reflns_number_total 3381
_reflns_observed_criterion I>3\s(I)
_cod_data_source_file ab1160.cif
_cod_data_source_block ab1160_structure_2_of_3
_cod_depositor_comments
;
The following automatic conversions were performed:

'_refine_ls_weighting_scheme' value 'w = 1/[\s^2^(F) + 0.00014F^2^]'
was changed to 'calc'. New tag '_refine_ls_weighting_details' was
created. The value of the new tag was set to 'w = 1/[\s^2^(F) +
0.00014F^2^]'.

Automatic conversion script
Id: cif_fix_values 3143 2015-03-26 13:38:13Z robertas 
;
_cod_original_cell_volume 1938.3(2)
_cod_original_formula_sum 'C21 H19 Cu1 N3 O6'
_cod_database_code 2003223

loop_
_symmetry_equiv_pos_as_xyz
x,y,z
x,1/2-y,1/2+z
-x,-y,-z
-x,1/2+y,1/2-z

loop_
_atom_site_label
_atom_site_fract_x
_atom_site_fract_y
_atom_site_fract_z
_atom_site_U_iso_or_equiv
Cu .2163(1) .0815(1) .3897(1) 0.033(1)
O(W) .2112(3) -.0886(2) .4103(2) 0.042(1)
N(1) .0970(3) .0999(2) .2677(2) 0.031(1)
C(2) .1153(4) .0891(3) .1714(3) 0.032(1)
C(3) .0218(4) .1148(4) .0941(3) 0.040(1)
C(4) -.0870(4) .1536(4) .1164(3) 0.047(2)
C(5) -.1036(4) .1645(4) .2157(3) 0.041(1)
C(6) -.0098(4) .1349(3) .2886(3) 0.034(1)
C(7) -.0191(4) .1383(4) .4000(3) 0.036(1)
O(71) -.1176(3) .1599(3) .4252(2) 0.050(1)
O(72) .0789(3) .1151(3) .4577(2) 0.044(1)
C(1) .2325(4) .0378(3) .1495(2) 0.031(1)
C(12) .2121(4) -.0784(3) .1593(3) 0.035(1)
C(13) .3162(5) -.1443(4) .1361(4) 0.050(2)
O(11) .2448(3) .0529(2) .0470(2) 0.035(1)
C(11) .2615(4) .1562(3) .0138(3) 0.041(1)
C(14) .2387(4) .1524(3) -.0988(3) 0.037(1)
C(15) .3333(4) .1620(4) -.1528(3) 0.044(2)
C(16) .3093(5) .1541(4) -.2568(4) 0.052(2)
C(17) .1902(5) .1352(4) -.3004(3) 0.053(2)
C(18) .1018(5) .1270(4) -.2407(3) 0.051(2)
N(19) .1222(4) .1350(3) -.1403(3) 0.044(1)
N(1') .3550(3) .0807(2) .3143(2) 0.029(1)
C(2') .3537(4) .0662(3) .2156(3) 0.032(1)
C(3') .4627(4) .0658(3) .1762(3) 0.040(1)
C(4') .5718(4) .0812(3) .2388(3) 0.044(2)
C(5') .5732(4) .0970(3) .3400(3) 0.040(1)
C(6') .4629(4) .0970(3) .3749(3) 0.032(1)
C(7') .4504(4) .1162(3) .4830(3) 0.036(1)
O(71') .5417(3) .1372(3) .5437(2) 0.053(1)
O(72') .3414(3) .1102(2) .5036(2) 0.042(1)
H(1W) .2984 -.1062 .4271 0.12(3)
H(2W) .1660 -.1144 .4649 0.10(2)
H(3) .0364 .1068 .0234 0.05(1)
H(4) -.1536 .1737 .0613 0.06(1)
H(5) -.1814 .1931 .2336 0.04(1)
H(12A) .1368 -.0976 .1123 0.04(1)
H(12B) .1993 -.0928 .2296 0.05(1)
H(13A) .2887 -.2170 .1292 0.06(2)
H(13B) .3848 -.1381 .1931 0.06(2)
H(13C) .3449 -.1218 .0729 0.08(2)
H(11A) .2052 .2039 .0387 0.06(2)
H(11B) .3475 .1850 .0376 0.08(2)
H(15) .4147 .1775 -.1113 0.06(2)
H(16) .3782 .1669 -.2995 0.06(2)
H(17) .1644 .1232 -.3701 0.06(2)
H(18) .0078 .1129 -.2652 0.10(3)
H(3') .4607 .0470 .1047 0.05(1)
H(4') .6504 .0809 .2107 0.04(2)
H(5') .6518 .1082 .3860 0.05(1)

loop_
_geom_angle_atom_site_label_1
_geom_angle_atom_site_label_2
_geom_angle_atom_site_label_3
_geom_angle
_geom_angle_publ_flag
O(1W) Cu O(72') 97.00(10) yes
O(1W) Cu O(72) 97.50(10) yes
N(1) Cu N(1') 92.40(10) yes
O(1W) Cu N(1) 101.50(10) yes
O(1W) Cu N(1') 95.50(10) yes
O(72) Cu N(1') 167.00(10) yes
O(72) Cu O(72') 95.30(10) yes
N(1) Cu O(72) 84.10(10) yes
N(1') Cu O(72') 84.00(10) yes
N(1) CU O(72') 161.40(10) yes
C(2) C(1) O(11) 109.6(3) yes
O(11) C(1) C(12) 104.8(3) yes
C(2) C(1) C(12) 106.2(3) yes
C(2) C(1) C(2') 118.0(3) yes
O(11) C(1) C(2') 109.2(3) yes
C(12) C(1) C(2') 108.3(3) yes
N(1) C(2) C(1) 119.2(3) yes
C(1) C(2') N(1') 119.2(3) yes
O(71) C(7) O(72) 126.6(4) yes
O(71') C(7') O(72') 125.0(4) yes
Cu N(1) C(6) 111.5(2) no
Cu N(1) C(2) 128.0(3) no
C(2) N(1) C(6) 120.3(3) no
N(1) C(2) C(3) 119.6(4) no
C(3) C(2) C(1) 120.9(3) no
C(2) C(3) C(4) 119.7(4) no
C(3) C(4) C(5) 119.7(4) no
C(4) C(5) C(6) 118.0(4) no
N(1) C(6) C(5) 122.7(4) no
C(5) C(6) C(7) 122.9(4) no
N(1) C(6) C(7) 114.4(4) no
C(6) C(7) O(72) 114.8(4) no
C(6) C(7) O(71) 118.6(4) no
Cu O(72) C(7) 114.7(3) no
C(1) C(12) C(13) 114.8(4) no
C(1) O(11) C(11) 117.7(3) no
O(11) C(11) C(14) 105.8(3) no
C(11) C(14) N(19) 115.5(4) no
C(11) C(14) C(15) 120.8(4) no
C(15) C(14) N(19) 123.6(4) no
C(14) C(15) C(16) 119.2(5) no
C(15) C(16) C(17) 117.8(5) no
C(16) C(17) C(18) 118.9(4) no
C(17) C(18) N(19) 124.5(5) no
C(14) N(19) C(18) 116.0(4) no
Cu N(1') C(6') 111.6(2) no
Cu N(1') C(2') 128.6(3) no
C(2') N(1') C(6') 119.8(3) no
N(1') C(2') C(3') 120.1(4) no
C(1) C(2') C(3') 120.4(3) no
C(2') C(3') C(4') 119.5(4) no
C(3') C(4') C(5') 120.5(4) no
C(4') C(5') C(6') 117.6(4) no
N(1') C(6') C(5') 122.4(4) no
C(5') C(6') C(7') 123.3(4) no
N(1') C(6') C(7') 114.2(4) no
C(6') C(7') O(72') 115.3(4) no
C(6') C(7') O(71') 119.8(4) no
Cu O(72') C(7') 114.8(2) no
Cu O(W) H(2W) 117 no
Cu O(W) H(1W) 103 no
H(1W) O(W) H(2W) 109 no
C(2) C(3) H(3) 119 no
H(3) C(3) C(4) 121 no
O(11) C(11) H(11B) 114 no
O(11) C(11) H(11A) 112 no
H(11B) C(11) C(14) 109 no
H(11A) C(11) C(14) 110 no
H(11A) C(11) H(11B) 105 no
H(15) C(15) C(16) 126 no
C(14) C(15) H(15) 114 no
C(15) C(16) H(16) 120 no
H(16) C(16) C(17) 122 no
C(16) C(17) H(17) 125 no
H(17) C(17) C(18) 116 no
C(17) C(18) H(18) 126 no
H(18) C(18) N(19) 110 no
C(2') C(3') H(3') 119 no
H(3') C(3') C(4') 121 no

loop_
_geom_bond_atom_site_label_1
_geom_bond_atom_site_label_2
_geom_bond_distance
_geom_bond_publ_flag
Cu N(1) 1.964(3) yes
Cu N(1') 1.965(3) yes
Cu O(72) 1.941(3) yes
Cu O(72') 1.944(3) yes
Cu O(W) 2.251(3) yes
N(1) O(72) 2.615(4) yes
N(1') O(72') 2.616(4) yes
N(1) N(1') 2.836(4) yes
O(72) O(72') 2.872(4) yes
O(W) N(1) 3.269(4) yes
O(W) N(1') 3.126(4) yes
O(W) O(72) 3.158(4) yes
O(W) O(72') 3.148(4) yes
C(2) C(3) 1.395(5) yes
C(2) C(1) 1.528(6) yes
C(7) O(71) 1.222(5) yes
C(7) O(72) 1.273(5) yes
C(1) O(11) 1.427(4) yes
C(1) C(12) 1.550(6) yes
C(1) C(2') 1.540(5) yes
C(2') C(3') 1.388(6) yes
C(7') O(71') 1.232(5) yes
C(7') O(72') 1.280(6) yes
N(1) C(2) 1.355(5) no
N(1) C(6) 1.336(6) no
C(3) C(4) 1.381(7) no
C(4) C(5) 1.390(6) no
C(5) C(6) 1.374(6) no
C(6) C(7) 1.526(6) no
C(12) C(13) 1.510(7) no
O(11) C(11) 1.448(5) no
C(11) C(14) 1.507(6) no
C(14) C(15) 1.368(7) no
C(14) N(19) 1.343(6) no
C(15) C(16) 1.395(6) no
C(16) C(17) 1.381(8) no
C(17) C(18) 1.363(8) no
C(18) N(19) 1.346(6) no
N(1') C(2') 1.347(5) no
N(1') C(6') 1.357(5) no
C(3') C(4') 1.378(6) no
C(4') C(5') 1.382(6) no
C(5') C(6') 1.372(6) no
C(6') C(7') 1.510(6) no
O(W) H(1W) 0.98 no
O(W) H(2W) 1.01 no
C(3) H(3) 1.00 no
C(11) H(11A) 0.98 no
C(11) H(11B) 1.03 no
C(15) H(15) 1.01 no
C(16) H(16) 1.04 no
C(17) H(17) 0.96 no
C(18) H(18) 1.06 no
C(3') H(3') 1.00 no

loop_
_geom_contact_atom_site_label_1
_geom_contact_atom_site_label_2
_geom_contact_distance
_geom_contact_publ_flag
C(6) N(19) 3.430(10) yes
C(7) N(19) 3.440(10) yes
O(71) C(13) 3.400(10) yes
O(72) C(17) 3.330(10) yes
C(11) O(72') 3.200(10) yes
C(15) N(1') 3.420(10) yes
C(16) O(72') 3.360(10) yes
C(17) O(72') 3.360(10) yes
C(5') O(72') 3.490(10) yes
C(6') O(71') 3.270(10) yes
C(7') O(71') 3.350(10) yes

loop_
_geom_torsion_atom_site_label_1
_geom_torsion_atom_site_label_2
_geom_torsion_atom_site_label_3
_geom_torsion_atom_site_label_4
_geom_torsion
_geom_torsion_publ_flag
O(11) C(1) C(2') C(3') -22.4(5) yes
O(11) C(1) C(2') N(1') 164.7(3) yes
C(3) C(2) C(1) O(11) 18.7(5) yes
N(1) C(2) C(1) O(11) -168.3(3) yes
N(1) C(2) C(1) C(12) 79.0(4) yes
C(3) C(2) C(1) C(12) -94.0(4) yes
C(12) C(1) C(2') C(3') 91.2(4) yes
C(12) C(1) C(2') N(1') -81.8(4) yes
C(11) O(11) C(1) C(12) 178.2(3) yes
O(11) C(1) C(12) C(13) 61.5(4) yes
O(11) C(11) C(14) N(19) 69.3(5) yes
C(1) O(11) C(11) C(14) -165.6(3) yes
